data_2241595
loop_
_publ_author_name
'Moon, Dohyun'
'Choi, Jong-Ha'

_publ_section_title
;
 Crystal structure of
 <i>trans</i>-diammine(1,4,8,11-tetraazacyclotetradecane-\k^4^<i>N</i>)chromium(III)
 tetrachloridozincate chloride monohydrate from synchrotron data
;
_journal_coeditor_code WM5272
_journal_issue 4
_journal_name_full 'Acta Crystallographica Section E'
_journal_page_first 456
_journal_page_last 459
_journal_paper_doi 10.1107/S205698901600356X
_journal_volume 72
_journal_year 2016
_chemical_formula_iupac '[Cr (C10 H24 N4) (N H3)2] [Zn Cl4] Cl, H2 O '
_chemical_formula_moiety 'C10 H30 Cr N6 Zn Cl4, Cl, H2 O '
_chemical_formula_sum 'C10 H32 Cl5 Cr N6 O Zn'
_chemical_formula_weight 547.
_chemical_name_systematic
'<i>trans</i>-Diammine(1,4,8,11-tetraazacyclotetradecane-\k<i>N</i>^4^)chromium(III) tetrachloridozincate chloride monohydrate'
_space_group_crystal_system triclinic
_space_group_IT_number 2
_space_group_name_Hall '-P 1'
_space_group_name_H-M_alt 'P -1'
_symmetry_space_group_name_Hall '-P 1'
_symmetry_space_group_name_H-M 'P -1'
_atom_sites_solution_hydrogens mixed
_audit_creation_method SHELXL-2014/7
_cell_angle_alpha 66.03(3)
_cell_angle_beta 76.03(3)
_cell_angle_gamma 78.74(3)
_cell_formula_units_Z 4
_cell_length_a 9.3980(19)
_cell_length_b 14.876(3)
_cell_length_c 17.981(4)
_cell_measurement_reflns_used 76389
_cell_measurement_temperature 243(2)
_cell_measurement_theta_max 33.612
_cell_measurement_theta_min 0.355
_cell_volume 2215.7(10)
_computing_cell_refinement
;
<i>HKL3000sm</i> (Otwinowski & Minor, 1997)
;
_computing_data_collection
;
<i>PAL BL2D-SMDC Program</i> (Shin <i>et al.</i>,  2016)
;
_computing_data_reduction
;
<i>HKL3000sm</i> (Otwinowski & Minor, 1997)
;
_computing_molecular_graphics
;
<i>DIAMOND</i> (Putz & Brandenburg, 2014)
;
_computing_publication_material
;
<i>publCIF</i> (Westrip, 2010)
;
_computing_structure_refinement
;
<i>SHELXL2014</i> (Sheldrick, 2015<i>b</i>)
;
_computing_structure_solution
;
<i>SHELXT2014</i> (Sheldrick, 2015<i>a</i>)
;
_diffrn_ambient_temperature 243(2)
_diffrn_measured_fraction_theta_full 0.983
_diffrn_measured_fraction_theta_max 0.983
_diffrn_measurement_device_type 'ADSC Q210 CCD area-detector'
_diffrn_measurement_method 'omega scan'
_diffrn_radiation_type synchrotron
_diffrn_radiation_wavelength 0.620
_diffrn_reflns_av_R_equivalents 0.0294
_diffrn_reflns_limit_h_max 13
_diffrn_reflns_limit_h_min -13
_diffrn_reflns_limit_k_max 21
_diffrn_reflns_limit_k_min -21
_diffrn_reflns_limit_l_max 25
_diffrn_reflns_limit_l_min -25
_diffrn_reflns_number 23883
_diffrn_reflns_theta_full 21.839
_diffrn_reflns_theta_max 25.999
_diffrn_reflns_theta_min 1.099
_exptl_absorpt_coefficient_mu 1.499
_exptl_absorpt_correction_T_max 0.938
_exptl_absorpt_correction_T_min 0.850
_exptl_absorpt_correction_type empirical
_exptl_absorpt_process_details
;
(<i>HKL3000sm SCALEPACK</i>; Otwinowski & Minor, 1997)
;
_exptl_crystal_colour yellow
_exptl_crystal_density_diffrn 1.640
_exptl_crystal_description block
_exptl_crystal_F_000 1124
_exptl_crystal_size_max 0.112
_exptl_crystal_size_mid 0.083
_exptl_crystal_size_min 0.043
_refine_diff_density_max 0.655
_refine_diff_density_min -0.757
_refine_ls_extinction_method none
_refine_ls_goodness_of_fit_ref 1.072
_refine_ls_hydrogen_treatment mixed
_refine_ls_matrix_type full
_refine_ls_number_parameters 455
_refine_ls_number_reflns 12905
_refine_ls_number_restraints 6
_refine_ls_restrained_S_all 1.072
_refine_ls_R_factor_all 0.0351
_refine_ls_R_factor_gt 0.0292
_refine_ls_shift/su_max 0.002
_refine_ls_shift/su_mean 0.000
_refine_ls_structure_factor_coef Fsqd
_refine_ls_weighting_details 'w=1/[\s^2^(Fo^2^)+(0.0513P)^2^+0.1347P] where P=(Fo^2^+2Fc^2^)/3'
_refine_ls_weighting_scheme calc
_refine_ls_wR_factor_gt 0.0817
_refine_ls_wR_factor_ref 0.0840
_reflns_number_gt 11123
_reflns_number_total 12905
_reflns_threshold_expression 'I > 2\s(I)'
_cod_data_source_file wm5272sup1.cif
_cod_data_source_block I
_cod_original_cell_volume 2215.6(10)
_cod_database_code 2241595
_shelx_space_group_comment
;
The symmetry employed for this shelxl refinement is uniquely defined
by the following loop, which should always be used as a source of
symmetry information in preference to the above space-group names.
They are only intended as comments.
;
_shelx_estimated_absorpt_t_min 0.850
_shelx_estimated_absorpt_t_max 0.938

loop_
_space_group_symop_operation_xyz
'x, y, z'
'-x, -y, -z'

loop_
_atom_site_type_symbol
_atom_site_label
_atom_site_fract_x
_atom_site_fract_y
_atom_site_fract_z
_atom_site_U_iso_or_equiv
_atom_site_adp_type
_atom_site_calc_flag
_atom_site_occupancy
Cr Cr1A 0.0000 0.5000 1.0000 0.00997(6) Uani d 1
N N1A -0.05398(13) 0.36162(9) 1.01590(7) 0.0164(2) Uani d 1
H H1NA 0.0293 0.3205 1.0125 0.025 Uiso calc 1
H H2NA -0.1031 0.3695 0.9761 0.025 Uiso calc 1
H H3NA -0.1111 0.3358 1.0658 0.025 Uiso calc 1
N N2A 0.17264(13) 0.42870(9) 1.06157(7) 0.0167(2) Uani d 1
H H1A 0.1790 0.3582 1.0695 0.020 Uiso calc 1
N N3A 0.12143(13) 0.51146(9) 0.88534(7) 0.0157(2) Uani d 1
H H2A 0.1219 0.4474 0.8806 0.019 Uiso calc 1
C C1A 0.12606(17) 0.43212(12) 1.14593(9) 0.0227(3) Uani d 1
H H1A1 0.1385 0.4971 1.1438 0.027 Uiso calc 1
H H1A2 0.1870 0.3815 1.1838 0.027 Uiso calc 1
C C2A 0.32146(16) 0.46018(12) 1.01888(10) 0.0238(3) Uani d 1
H H2A1 0.3946 0.4181 1.0528 0.029 Uiso calc 1
H H2A2 0.3230 0.5286 1.0127 0.029 Uiso calc 1
C C3A 0.36314(16) 0.45343(13) 0.93376(11) 0.0273(3) Uani d 1
H H3A1 0.4686 0.4605 0.9136 0.033 Uiso calc 1
H H3A2 0.3483 0.3871 0.9400 0.033 Uiso calc 1
C C4A 0.27855(16) 0.52922(12) 0.86811(9) 0.0238(3) Uani d 1
H H4A1 0.2832 0.5956 0.8656 0.029 Uiso calc 1
H H4A2 0.3257 0.5267 0.8140 0.029 Uiso calc 1
C C5A 0.03428(17) 0.58654(12) 0.82368(8) 0.0218(3) Uani d 1
H H5A1 0.0693 0.5810 0.7696 0.026 Uiso calc 1
H H5A2 0.0457 0.6533 0.8177 0.026 Uiso calc 1
Cr Cr2B 0.5000 0.5000 0.5000 0.01185(6) Uani d 1
N N1B 0.30918(13) 0.57334(9) 0.54783(7) 0.0188(2) Uani d 1
H H1NB 0.2410 0.5307 0.5761 0.028 Uiso calc 1
H H2NB 0.2731 0.6239 0.5060 0.028 Uiso calc 1
H H3NB 0.3315 0.5969 0.5820 0.028 Uiso calc 1
N N2B 0.44033(14) 0.36582(9) 0.58615(8) 0.0204(2) Uani d 1
H H1B 0.5253 0.3162 0.5812 0.024 Uiso calc 1
N N3B 0.62099(14) 0.51975(10) 0.57270(8) 0.0218(2) Uani d 1
H H2B 0.7178 0.4803 0.5666 0.026 Uiso calc 1
C C1B 0.3178(2) 0.34242(13) 0.55956(12) 0.0317(4) Uani d 1
H H1B1 0.2242 0.3773 0.5768 0.038 Uiso calc 1
H H1B2 0.3095 0.2712 0.5856 0.038 Uiso calc 1
C C2B 0.40555(19) 0.35503(13) 0.67422(10) 0.0299(4) Uani d 1
H H2B1 0.3851 0.2869 0.7092 0.036 Uiso calc 1
H H2B2 0.3163 0.3990 0.6828 0.036 Uiso calc 1
C C3B 0.5303(2) 0.37936(14) 0.70072(10) 0.0318(4) Uani d 1
H H3B1 0.6206 0.3389 0.6873 0.038 Uiso calc 1
H H3B2 0.5079 0.3591 0.7610 0.038 Uiso calc 1
C C4B 0.5622(2) 0.48701(14) 0.66301(10) 0.0300(4) Uani d 1
H H4B1 0.4712 0.5291 0.6725 0.036 Uiso calc 1
H H4B2 0.6341 0.4950 0.6907 0.036 Uiso calc 1
C C5B 0.6501(2) 0.62542(13) 0.53436(12) 0.0315(4) Uani d 1
H H5B1 0.7347 0.6335 0.5531 0.038 Uiso calc 1
H H5B2 0.5640 0.6667 0.5511 0.038 Uiso calc 1
Cr Cr3C 0.5000 1.0000 0.0000 0.01576(6) Uani d 1
N N1C 0.54753(15) 0.84509(9) 0.04233(8) 0.0240(3) Uani d 1
H H1NC 0.4628 0.8170 0.0595 0.036 Uiso calc 1
H H2NC 0.5966 0.8240 0.0847 0.036 Uiso calc 1
H H3NC 0.6036 0.8280 0.0009 0.036 Uiso calc 1
N N2C 0.63796(15) 1.01044(11) 0.06889(8) 0.0256(3) Uani d 1
H H1C 0.6218 1.0801 0.0645 0.031 Uiso calc 1
N N3C 0.31688(15) 0.98526(10) 0.09225(8) 0.0243(3) Uani d 1
H H2C 0.2794 1.0527 0.0913 0.029 Uiso calc 1
C C1C 0.79153(19) 0.99551(16) 0.02512(12) 0.0362(4) Uani d 1
H H1C1 0.8224 0.9246 0.0388 0.043 Uiso calc 1
H H1C2 0.8590 1.0222 0.0429 0.043 Uiso calc 1
C C2C 0.6153(2) 0.94799(15) 0.15942(11) 0.0342(4) Uani d 1
H H2C1 0.6799 0.9657 0.1856 0.041 Uiso calc 1
H H2C2 0.6432 0.8783 0.1669 0.041 Uiso calc 1
C C3C 0.4561(2) 0.96092(15) 0.20207(10) 0.0352(4) Uani d 1
H H3C1 0.4520 0.9271 0.2619 0.042 Uiso calc 1
H H3C2 0.4278 1.0316 0.1908 0.042 Uiso calc 1
C C4C 0.3413(2) 0.92345(13) 0.17816(10) 0.0323(4) Uani d 1
H H4C1 0.3738 0.8550 0.1827 0.039 Uiso calc 1
H H4C2 0.2479 0.9238 0.2168 0.039 Uiso calc 1
C C5C 0.20231(19) 0.95212(15) 0.06752(12) 0.0338(4) Uani d 1
H H5C1 0.1045 0.9676 0.0970 0.041 Uiso calc 1
H H5C2 0.2198 0.8803 0.0822 0.041 Uiso calc 1
Cr Cr4D 0.0000 0.0000 0.5000 0.00919(6) Uani d 1
N N1D 0.22787(12) -0.04570(9) 0.48598(7) 0.0160(2) Uani d 1
H H1ND 0.2753 -0.0002 0.4410 0.024 Uiso calc 1
H H2ND 0.2450 -0.1042 0.4798 0.024 Uiso calc 1
H H3ND 0.2609 -0.0523 0.5311 0.024 Uiso calc 1
N N2D 0.02941(13) 0.09509(9) 0.55052(8) 0.0177(2) Uani d 1
H H1D -0.0667 0.1356 0.5558 0.021 Uiso calc 1
N N3D 0.02438(12) 0.10266(9) 0.38037(7) 0.0155(2) Uani d 1
H H2D -0.0727 0.1423 0.3738 0.019 Uiso calc 1
C C1D 0.05317(18) 0.03371(13) 0.63680(10) 0.0255(3) Uani d 1
H H1D1 0.0337 0.0752 0.6695 0.031 Uiso calc 1
H H1D2 0.1555 0.0031 0.6363 0.031 Uiso calc 1
C C2D 0.13974(19) 0.16666(12) 0.50160(11) 0.0284(3) Uani d 1
H H2D1 0.2385 0.1305 0.4978 0.034 Uiso calc 1
H H2D2 0.1382 0.2108 0.5301 0.034 Uiso calc 1
C C3D 0.1080(2) 0.22836(12) 0.41438(12) 0.0320(4) Uani d 1
H H3D1 0.0048 0.2573 0.4193 0.038 Uiso calc 1
H H3D2 0.1694 0.2832 0.3893 0.038 Uiso calc 1
C C4D 0.13418(17) 0.17441(12) 0.35548(10) 0.0264(3) Uani d 1
H H4D1 0.1281 0.2229 0.2994 0.032 Uiso calc 1
H H4D2 0.2337 0.1390 0.3545 0.032 Uiso calc 1
C C5D 0.05122(17) 0.04541(12) 0.32576(9) 0.0238(3) Uani d 1
H H5D1 0.1536 0.0149 0.3213 0.029 Uiso calc 1
H H5D2 0.0340 0.0896 0.2702 0.029 Uiso calc 1
Zn Zn1E 0.61151(2) 0.20650(2) 0.29082(2) 0.02403(5) Uani d 1
Cl Cl1E 0.53804(5) 0.05903(4) 0.38072(3) 0.04285(12) Uani d 1
Cl Cl2E 0.72540(4) 0.26657(3) 0.35901(2) 0.02630(8) Uani d 1
Cl Cl3E 0.79024(5) 0.18205(4) 0.18756(3) 0.03439(9) Uani d 1
Cl Cl4E 0.43263(5) 0.32125(4) 0.23927(3) 0.04760(14) Uani d 1
Zn Zn2F 0.01806(2) 0.67654(2) 0.21094(2) 0.02221(5) Uani d 1
Cl Cl1F -0.02844(7) 0.79302(4) 0.26421(3) 0.04689(13) Uani d 1
Cl Cl2F 0.00187(5) 0.52354(3) 0.31592(2) 0.02954(8) Uani d 1
Cl Cl3F -0.16681(4) 0.70070(3) 0.13702(2) 0.02651(8) Uani d 1
Cl Cl4F 0.23650(5) 0.67718(4) 0.12345(3) 0.03785(10) Uani d 1
Cl Cl1W 0.72406(5) 0.20867(3) 0.60004(2) 0.02949(9) Uani d 1
Cl Cl2W 0.20883(5) 0.19663(3) 0.10707(3) 0.03019(9) Uani d 1
O O1W 0.09042(18) 0.60251(13) 0.43830(10) 0.0463(4) Uani d 1
H H1O1 0.103(3) 0.6621(9) 0.4071(13) 0.056 Uiso d 1
H H2O1 0.055(3) 0.5784(17) 0.4128(14) 0.056 Uiso d 1
O O2W 0.55603(19) 0.20704(13) 0.07745(10) 0.0473(4) Uani d 1
H H1O2 0.6248(18) 0.211(2) 0.0971(15) 0.057 Uiso d 1
H H2O2 0.4729(15) 0.215(2) 0.1061(14) 0.057 Uiso d 1

loop_
_atom_site_aniso_label
_atom_site_aniso_U_11
_atom_site_aniso_U_22
_atom_site_aniso_U_33
_atom_site_aniso_U_12
_atom_site_aniso_U_13
_atom_site_aniso_U_23
Cr1A 0.00887(12) 0.00962(12) 0.00992(12) -0.00051(9) -0.00151(9) -0.00252(10)
N1A 0.0176(5) 0.0146(5) 0.0162(5) -0.0023(4) -0.0015(4) -0.0056(4)
N2A 0.0132(5) 0.0156(5) 0.0202(5) 0.0000(4) -0.0071(4) -0.0043(5)
N3A 0.0147(5) 0.0159(5) 0.0150(5) -0.0033(4) 0.0015(4) -0.0061(4)
C1A 0.0261(7) 0.0253(7) 0.0168(6) -0.0044(6) -0.0111(5) -0.0031(6)
C2A 0.0131(6) 0.0249(7) 0.0320(8) -0.0014(5) -0.0076(5) -0.0078(6)
C3A 0.0127(6) 0.0316(8) 0.0361(8) 0.0008(6) 0.0006(6) -0.0155(7)
C4A 0.0163(6) 0.0289(8) 0.0241(7) -0.0065(5) 0.0062(5) -0.0117(6)
C5A 0.0280(7) 0.0240(7) 0.0113(6) -0.0066(6) -0.0044(5) -0.0021(5)
Cr2B 0.01081(12) 0.01190(13) 0.01273(13) -0.00091(10) 0.00002(10) -0.00589(11)
N1B 0.0173(5) 0.0188(6) 0.0183(5) 0.0006(4) 0.0005(4) -0.0081(5)
N2B 0.0189(6) 0.0160(6) 0.0209(6) -0.0024(4) 0.0027(4) -0.0048(5)
N3B 0.0206(6) 0.0259(6) 0.0243(6) -0.0011(5) -0.0058(5) -0.0147(5)
C1B 0.0276(8) 0.0266(8) 0.0400(9) -0.0135(6) 0.0015(7) -0.0115(7)
C2B 0.0306(8) 0.0269(8) 0.0184(7) 0.0007(6) 0.0054(6) -0.0018(6)
C3B 0.0370(9) 0.0351(9) 0.0174(7) 0.0065(7) -0.0056(6) -0.0081(7)
C4B 0.0353(9) 0.0363(9) 0.0230(7) 0.0062(7) -0.0104(6) -0.0175(7)
C5B 0.0338(9) 0.0286(8) 0.0420(10) -0.0100(7) -0.0075(7) -0.0199(8)
Cr3C 0.01463(14) 0.01256(14) 0.01522(14) 0.00175(11) -0.00218(11) -0.00211(11)
N1C 0.0272(6) 0.0172(6) 0.0221(6) 0.0031(5) -0.0050(5) -0.0042(5)
N2C 0.0237(6) 0.0261(7) 0.0250(6) -0.0005(5) -0.0076(5) -0.0069(6)
N3C 0.0221(6) 0.0203(6) 0.0228(6) 0.0000(5) 0.0018(5) -0.0048(5)
C1C 0.0201(7) 0.0428(11) 0.0411(10) 0.0004(7) -0.0091(7) -0.0111(9)
C2C 0.0407(10) 0.0337(9) 0.0252(8) 0.0004(8) -0.0146(7) -0.0051(7)
C3C 0.0482(11) 0.0321(9) 0.0191(7) -0.0011(8) -0.0037(7) -0.0061(7)
C4C 0.0388(9) 0.0270(8) 0.0192(7) -0.0024(7) 0.0040(6) -0.0024(6)
C5C 0.0198(7) 0.0373(10) 0.0372(9) -0.0077(7) 0.0014(6) -0.0087(8)
Cr4D 0.00721(11) 0.00831(12) 0.01150(12) -0.00106(9) -0.00070(9) -0.00365(10)
N1D 0.0103(5) 0.0159(5) 0.0192(5) -0.0007(4) -0.0014(4) -0.0050(4)
N2D 0.0163(5) 0.0159(5) 0.0249(6) -0.0011(4) -0.0047(4) -0.0116(5)
N3D 0.0123(5) 0.0140(5) 0.0156(5) -0.0012(4) -0.0018(4) -0.0015(4)
C1D 0.0275(7) 0.0327(8) 0.0244(7) 0.0014(6) -0.0093(6) -0.0183(7)
C2D 0.0268(8) 0.0224(7) 0.0427(9) -0.0117(6) -0.0071(7) -0.0145(7)
C3D 0.0342(9) 0.0152(7) 0.0440(10) -0.0122(6) -0.0086(7) -0.0037(7)
C4D 0.0209(7) 0.0220(7) 0.0255(7) -0.0094(6) -0.0011(6) 0.0032(6)
C5D 0.0231(7) 0.0316(8) 0.0140(6) 0.0018(6) -0.0018(5) -0.0090(6)
Zn1E 0.01617(8) 0.02918(10) 0.01970(9) -0.00577(7) -0.00537(6) 0.00052(7)
Cl1E 0.02366(19) 0.0392(2) 0.0439(3) -0.01488(18) -0.00507(17) 0.0108(2)
Cl2E 0.02669(18) 0.02502(18) 0.02753(18) 0.00389(14) -0.01067(14) -0.01004(15)
Cl3E 0.0306(2) 0.0393(2) 0.02640(19) -0.00741(17) 0.00146(15) -0.00763(18)
Cl4E 0.02096(19) 0.0463(3) 0.0538(3) -0.00297(18) -0.01940(19) 0.0098(2)
Zn2F 0.02487(9) 0.02355(9) 0.02018(9) -0.00586(7) 0.00014(6) -0.01115(7)
Cl1F 0.0642(3) 0.0419(3) 0.0483(3) -0.0180(2) 0.0050(2) -0.0338(2)
Cl2F 0.0346(2) 0.02632(19) 0.02337(17) -0.00454(15) -0.00178(15) -0.00646(15)
Cl3F 0.02952(18) 0.02757(18) 0.02467(17) 0.00596(14) -0.00829(14) -0.01429(15)
Cl4F 0.0297(2) 0.0382(2) 0.0430(2) -0.01085(17) 0.01168(17) -0.0196(2)
Cl1W 0.0332(2) 0.02203(17) 0.02665(18) 0.01129(15) -0.00334(15) -0.01016(15)
Cl2W 0.0311(2) 0.01957(17) 0.0317(2) 0.00488(14) -0.00070(15) -0.00768(15)
O1W 0.0420(8) 0.0565(10) 0.0491(9) 0.0026(7) -0.0231(7) -0.0239(8)
O2W 0.0468(9) 0.0571(10) 0.0496(9) -0.0097(8) -0.0099(7) -0.0294(8)

loop_
_atom_type_symbol
_atom_type_description
_atom_type_scat_dispersion_real
_atom_type_scat_dispersion_imag
_atom_type_scat_source
C C 0.0020 0.0010 'International Tables Vol C Tables 4.2.6.8 and 6.1.1.4'
H H 0.0000 0.0000 'International Tables Vol C Tables 4.2.6.8 and 6.1.1.4'
N N 0.0040 0.0020 'International Tables Vol C Tables 4.2.6.8 and 6.1.1.4'
O O 0.0080 0.0040 'International Tables Vol C Tables 4.2.6.8 and 6.1.1.4'
Cl Cl 0.1200 0.1220 'International Tables Vol C Tables 4.2.6.8 and 6.1.1.4'
Cr Cr 0.2850 0.4760 'International Tables Vol C Tables 4.2.6.8 and 6.1.1.4'
Zn Zn 0.3280 1.1490 'International Tables Vol C Tables 4.2.6.8 and 6.1.1.4'

loop_
_geom_angle_atom_site_label_1
_geom_angle_atom_site_label_2
_geom_angle_atom_site_label_3
_geom_angle_site_symmetry_1
_geom_angle_site_symmetry_3
_geom_angle
N2A Cr1A N2A 2_567 . 180.0
N2A Cr1A N3A 2_567 2_567 94.49(5)
N2A Cr1A N3A . 2_567 85.51(5)
N2A Cr1A N3A 2_567 . 85.51(5)
N2A Cr1A N3A . . 94.49(5)
N3A Cr1A N3A 2_567 . 180.00(4)
N2A Cr1A N1A 2_567 . 90.76(5)
N2A Cr1A N1A . . 89.24(5)
N3A Cr1A N1A 2_567 . 91.07(6)
N3A Cr1A N1A . . 88.93(6)
N2A Cr1A N1A 2_567 2_567 89.24(5)
N2A Cr1A N1A . 2_567 90.76(5)
N3A Cr1A N1A 2_567 2_567 88.93(6)
N3A Cr1A N1A . 2_567 91.07(6)
N1A Cr1A N1A . 2_567 180.00(6)
Cr1A N1A H1NA . . 109.5
Cr1A N1A H2NA . . 109.5
H1NA N1A H2NA . . 109.5
Cr1A N1A H3NA . . 109.5
H1NA N1A H3NA . . 109.5
H2NA N1A H3NA . . 109.5
C2A N2A C1A . . 114.29(12)
C2A N2A Cr1A . . 117.18(9)
C1A N2A Cr1A . . 106.44(9)
C2A N2A H1A . . 106.0
C1A N2A H1A . . 106.0
Cr1A N2A H1A . . 106.0
C4A N3A C5A . . 113.52(12)
C4A N3A Cr1A . . 117.51(9)
C5A N3A Cr1A . . 106.14(9)
C4A N3A H2A . . 106.3
C5A N3A H2A . . 106.3
Cr1A N3A H2A . . 106.3
N2A C1A C5A . 2_567 108.42(12)
N2A C1A H1A1 . . 110.0
C5A C1A H1A1 2_567 . 110.0
N2A C1A H1A2 . . 110.0
C5A C1A H1A2 2_567 . 110.0
H1A1 C1A H1A2 . . 108.4
N2A C2A C3A . . 111.60(13)
N2A C2A H2A1 . . 109.3
C3A C2A H2A1 . . 109.3
N2A C2A H2A2 . . 109.3
C3A C2A H2A2 . . 109.3
H2A1 C2A H2A2 . . 108.0
C4A C3A C2A . . 115.86(13)
C4A C3A H3A1 . . 108.3
C2A C3A H3A1 . . 108.3
C4A C3A H3A2 . . 108.3
C2A C3A H3A2 . . 108.3
H3A1 C3A H3A2 . . 107.4
N3A C4A C3A . . 112.23(13)
N3A C4A H4A1 . . 109.2
C3A C4A H4A1 . . 109.2
N3A C4A H4A2 . . 109.2
C3A C4A H4A2 . . 109.2
H4A1 C4A H4A2 . . 107.9
N3A C5A C1A . 2_567 108.15(12)
N3A C5A H5A1 . . 110.1
C1A C5A H5A1 2_567 . 110.1
N3A C5A H5A2 . . 110.1
C1A C5A H5A2 2_567 . 110.1
H5A1 C5A H5A2 . . 108.4
N2B Cr2B N2B 2_666 . 180.0
N2B Cr2B N3B 2_666 . 85.91(6)
N2B Cr2B N3B . . 94.09(6)
N2B Cr2B N3B 2_666 2_666 94.09(6)
N2B Cr2B N3B . 2_666 85.91(6)
N3B Cr2B N3B . 2_666 180.00(7)
N2B Cr2B N1B 2_666 . 89.22(6)
N2B Cr2B N1B . . 90.78(6)
N3B Cr2B N1B . . 91.36(5)
N3B Cr2B N1B 2_666 . 88.64(5)
N2B Cr2B N1B 2_666 2_666 90.78(6)
N2B Cr2B N1B . 2_666 89.22(6)
N3B Cr2B N1B . 2_666 88.64(5)
N3B Cr2B N1B 2_666 2_666 91.36(5)
N1B Cr2B N1B . 2_666 180.00(6)
Cr2B N1B H1NB . . 109.5
Cr2B N1B H2NB . . 109.5
H1NB N1B H2NB . . 109.5
Cr2B N1B H3NB . . 109.5
H1NB N1B H3NB . . 109.5
H2NB N1B H3NB . . 109.5
C2B N2B C1B . . 112.86(13)
C2B N2B Cr2B . . 116.96(11)
C1B N2B Cr2B . . 106.88(10)
C2B N2B H1B . . 106.5
C1B N2B H1B . . 106.5
Cr2B N2B H1B . . 106.5
C4B N3B C5B . . 112.83(13)
C4B N3B Cr2B . . 117.59(11)
C5B N3B Cr2B . . 106.77(10)
C4B N3B H2B . . 106.3
C5B N3B H2B . . 106.3
Cr2B N3B H2B . . 106.3
N2B C1B C5B . 2_666 109.12(14)
N2B C1B H1B1 . . 109.9
C5B C1B H1B1 2_666 . 109.9
N2B C1B H1B2 . . 109.9
C5B C1B H1B2 2_666 . 109.9
H1B1 C1B H1B2 . . 108.3
N2B C2B C3B . . 112.58(14)
N2B C2B H2B1 . . 109.1
C3B C2B H2B1 . . 109.1
N2B C2B H2B2 . . 109.1
C3B C2B H2B2 . . 109.1
H2B1 C2B H2B2 . . 107.8
C2B C3B C4B . . 116.95(15)
C2B C3B H3B1 . . 108.1
C4B C3B H3B1 . . 108.1
C2B C3B H3B2 . . 108.1
C4B C3B H3B2 . . 108.1
H3B1 C3B H3B2 . . 107.3
N3B C4B C3B . . 112.03(13)
N3B C4B H4B1 . . 109.2
C3B C4B H4B1 . . 109.2
N3B C4B H4B2 . . 109.2
C3B C4B H4B2 . . 109.2
H4B1 C4B H4B2 . . 107.9
N3B C5B C1B . 2_666 109.08(13)
N3B C5B H5B1 . . 109.9
C1B C5B H5B1 2_666 . 109.9
N3B C5B H5B2 . . 109.9
C1B C5B H5B2 2_666 . 109.9
H5B1 C5B H5B2 . . 108.3
N3C Cr3C N3C 2_675 . 180.00(6)
N3C Cr3C N2C 2_675 2_675 94.32(6)
N3C Cr3C N2C . 2_675 85.68(6)
N3C Cr3C N2C 2_675 . 85.68(6)
N3C Cr3C N2C . . 94.32(6)
N2C Cr3C N2C 2_675 . 180.0
N3C Cr3C N1C 2_675 . 89.94(6)
N3C Cr3C N1C . . 90.06(6)
N2C Cr3C N1C 2_675 . 88.08(6)
N2C Cr3C N1C . . 91.92(6)
N3C Cr3C N1C 2_675 2_675 90.05(6)
N3C Cr3C N1C . 2_675 89.94(6)
N2C Cr3C N1C 2_675 2_675 91.92(6)
N2C Cr3C N1C . 2_675 88.08(6)
N1C Cr3C N1C . 2_675 180.00(8)
Cr3C N1C H1NC . . 109.5
Cr3C N1C H2NC . . 109.5
H1NC N1C H2NC . . 109.5
Cr3C N1C H3NC . . 109.5
H1NC N1C H3NC . . 109.5
H2NC N1C H3NC . . 109.5
C1C N2C C2C . . 113.16(14)
C1C N2C Cr3C . . 106.52(11)
C2C N2C Cr3C . . 117.72(12)
C1C N2C H1C . . 106.2
C2C N2C H1C . . 106.2
Cr3C N2C H1C . . 106.2
C5C N3C C4C . . 113.35(14)
C5C N3C Cr3C . . 107.00(10)
C4C N3C Cr3C . . 116.36(11)
C5C N3C H2C . . 106.5
C4C N3C H2C . . 106.5
Cr3C N3C H2C . . 106.5
N2C C1C C5C . 2_675 109.33(14)
N2C C1C H1C1 . . 109.8
C5C C1C H1C1 2_675 . 109.8
N2C C1C H1C2 . . 109.8
C5C C1C H1C2 2_675 . 109.8
H1C1 C1C H1C2 . . 108.3
N2C C2C C3C . . 112.24(15)
N2C C2C H2C1 . . 109.2
C3C C2C H2C1 . . 109.2
N2C C2C H2C2 . . 109.2
C3C C2C H2C2 . . 109.2
H2C1 C2C H2C2 . . 107.9
C4C C3C C2C . . 116.90(15)
C4C C3C H3C1 . . 108.1
C2C C3C H3C1 . . 108.1
C4C C3C H3C2 . . 108.1
C2C C3C H3C2 . . 108.1
H3C1 C3C H3C2 . . 107.3
N3C C4C C3C . . 111.92(15)
N3C C4C H4C1 . . 109.2
C3C C4C H4C1 . . 109.2
N3C C4C H4C2 . . 109.2
C3C C4C H4C2 . . 109.2
H4C1 C4C H4C2 . . 107.9
N3C C5C C1C . 2_675 109.26(15)
N3C C5C H5C1 . . 109.8
C1C C5C H5C1 2_675 . 109.8
N3C C5C H5C2 . . 109.8
C1C C5C H5C2 2_675 . 109.8
H5C1 C5C H5C2 . . 108.3
N2D Cr4D N2D 2_556 . 180.0
N2D Cr4D N3D 2_556 . 85.25(5)
N2D Cr4D N3D . . 94.75(5)
N2D Cr4D N3D 2_556 2_556 94.76(5)
N2D Cr4D N3D . 2_556 85.24(5)
N3D Cr4D N3D . 2_556 180.0
N2D Cr4D N1D 2_556 2_556 89.83(5)
N2D Cr4D N1D . 2_556 90.17(5)
N3D Cr4D N1D . 2_556 88.87(6)
N3D Cr4D N1D 2_556 2_556 91.13(6)
N2D Cr4D N1D 2_556 . 90.17(5)
N2D Cr4D N1D . . 89.83(5)
N3D Cr4D N1D . . 91.13(6)
N3D Cr4D N1D 2_556 . 88.87(6)
N1D Cr4D N1D 2_556 . 180.0
Cr4D N1D H1ND . . 109.5
Cr4D N1D H2ND . . 109.5
H1ND N1D H2ND . . 109.5
Cr4D N1D H3ND . . 109.5
H1ND N1D H3ND . . 109.5
H2ND N1D H3ND . . 109.5
C2D N2D C1D . . 114.07(12)
C2D N2D Cr4D . . 117.13(10)
C1D N2D Cr4D . . 107.05(9)
C2D N2D H1D . . 105.9
C1D N2D H1D . . 105.9
Cr4D N2D H1D . . 105.9
C4D N3D C5D . . 113.03(12)
C4D N3D Cr4D . . 117.41(10)
C5D N3D Cr4D . . 106.16(9)
C4D N3D H2D . . 106.5
C5D N3D H2D . . 106.5
Cr4D N3D H2D . . 106.5
N2D C1D C5D . 2_556 108.07(12)
N2D C1D H1D1 . . 110.1
C5D C1D H1D1 2_556 . 110.1
N2D C1D H1D2 . . 110.1
C5D C1D H1D2 2_556 . 110.1
H1D1 C1D H1D2 . . 108.4
N2D C2D C3D . . 111.55(13)
N2D C2D H2D1 . . 109.3
C3D C2D H2D1 . . 109.3
N2D C2D H2D2 . . 109.3
C3D C2D H2D2 . . 109.3
H2D1 C2D H2D2 . . 108.0
C4D C3D C2D . . 116.59(14)
C4D C3D H3D1 . . 108.1
C2D C3D H3D1 . . 108.1
C4D C3D H3D2 . . 108.1
C2D C3D H3D2 . . 108.1
H3D1 C3D H3D2 . . 107.3
N3D C4D C3D . . 111.82(13)
N3D C4D H4D1 . . 109.3
C3D C4D H4D1 . . 109.3
N3D C4D H4D2 . . 109.3
C3D C4D H4D2 . . 109.3
H4D1 C4D H4D2 . . 107.9
N3D C5D C1D . 2_556 108.31(12)
N3D C5D H5D1 . . 110.0
C1D C5D H5D1 2_556 . 110.0
N3D C5D H5D2 . . 110.0
C1D C5D H5D2 2_556 . 110.0
H5D1 C5D H5D2 . . 108.4
Cl4E Zn1E Cl1E . . 115.38(3)
Cl4E Zn1E Cl3E . . 110.99(3)
Cl1E Zn1E Cl3E . . 108.75(4)
Cl4E Zn1E Cl2E . . 107.79(3)
Cl1E Zn1E Cl2E . . 107.77(3)
Cl3E Zn1E Cl2E . . 105.67(3)
Cl1F Zn2F Cl4F . . 115.32(3)
Cl1F Zn2F Cl2F . . 109.63(3)
Cl4F Zn2F Cl2F . . 109.79(4)
Cl1F Zn2F Cl3F . . 107.62(3)
Cl4F Zn2F Cl3F . . 107.31(2)
Cl2F Zn2F Cl3F . . 106.77(4)
H1O1 O1W H2O1 . . 107.9(19)
H1O2 O2W H2O2 . . 112.1(19)

loop_
_geom_bond_atom_site_label_1
_geom_bond_atom_site_label_2
_geom_bond_site_symmetry_2
_geom_bond_distance
Cr1A N2A 2_567 2.0553(13)
Cr1A N2A . 2.0553(13)
Cr1A N3A 2_567 2.0582(13)
Cr1A N3A . 2.0582(13)
Cr1A N1A . 2.1062(13)
Cr1A N1A 2_567 2.1062(13)
N1A H1NA . 0.9000
N1A H2NA . 0.9000
N1A H3NA . 0.9000
N2A C2A . 1.4866(19)
N2A C1A . 1.4928(19)
N2A H1A . 0.9900
N3A C4A . 1.4869(19)
N3A C5A . 1.491(2)
N3A H2A . 0.9900
C1A C5A 2_567 1.513(2)
C1A H1A1 . 0.9800
C1A H1A2 . 0.9800
C2A C3A . 1.525(2)
C2A H2A1 . 0.9800
C2A H2A2 . 0.9800
C3A C4A . 1.523(2)
C3A H3A1 . 0.9800
C3A H3A2 . 0.9800
C4A H4A1 . 0.9800
C4A H4A2 . 0.9800
C5A C1A 2_567 1.513(2)
C5A H5A1 . 0.9800
C5A H5A2 . 0.9800
Cr2B N2B 2_666 2.0501(15)
Cr2B N2B . 2.0502(15)
Cr2B N3B . 2.0611(13)
Cr2B N3B 2_666 2.0611(13)
Cr2B N1B . 2.0976(13)
Cr2B N1B 2_666 2.0977(13)
N1B H1NB . 0.9000
N1B H2NB . 0.9000
N1B H3NB . 0.9000
N2B C2B . 1.485(2)
N2B C1B . 1.494(2)
N2B H1B . 0.9900
N3B C4B . 1.486(2)
N3B C5B . 1.489(2)
N3B H2B . 0.9900
C1B C5B 2_666 1.525(3)
C1B H1B1 . 0.9800
C1B H1B2 . 0.9800
C2B C3B . 1.519(3)
C2B H2B1 . 0.9800
C2B H2B2 . 0.9800
C3B C4B . 1.524(3)
C3B H3B1 . 0.9800
C3B H3B2 . 0.9800
C4B H4B1 . 0.9800
C4B H4B2 . 0.9800
C5B C1B 2_666 1.525(3)
C5B H5B1 . 0.9800
C5B H5B2 . 0.9800
Cr3C N3C 2_675 2.0579(15)
Cr3C N3C . 2.0579(15)
Cr3C N2C 2_675 2.0615(15)
Cr3C N2C . 2.0615(15)
Cr3C N1C . 2.1039(14)
Cr3C N1C 2_675 2.1039(14)
N1C H1NC . 0.9000
N1C H2NC . 0.9000
N1C H3NC . 0.9000
N2C C1C . 1.490(2)
N2C C2C . 1.496(2)
N2C H1C . 0.9900
N3C C5C . 1.489(2)
N3C C4C . 1.490(2)
N3C H2C . 0.9900
C1C C5C 2_675 1.517(3)
C1C H1C1 . 0.9800
C1C H1C2 . 0.9800
C2C C3C . 1.522(3)
C2C H2C1 . 0.9800
C2C H2C2 . 0.9800
C3C C4C . 1.521(3)
C3C H3C1 . 0.9800
C3C H3C2 . 0.9800
C4C H4C1 . 0.9800
C4C H4C2 . 0.9800
C5C C1C 2_675 1.517(3)
C5C H5C1 . 0.9800
C5C H5C2 . 0.9800
Cr4D N2D 2_556 2.0544(12)
Cr4D N2D . 2.0544(12)
Cr4D N3D . 2.0593(14)
Cr4D N3D 2_556 2.0593(14)
Cr4D N1D 2_556 2.1029(12)
Cr4D N1D . 2.1029(12)
N1D H1ND . 0.9000
N1D H2ND . 0.9000
N1D H3ND . 0.9000
N2D C2D . 1.487(2)
N2D C1D . 1.492(2)
N2D H1D . 0.9900
N3D C4D . 1.491(2)
N3D C5D . 1.4932(19)
N3D H2D . 0.9900
C1D C5D 2_556 1.513(2)
C1D H1D1 . 0.9800
C1D H1D2 . 0.9800
C2D C3D . 1.530(3)
C2D H2D1 . 0.9800
C2D H2D2 . 0.9800
C3D C4D . 1.521(3)
C3D H3D1 . 0.9800
C3D H3D2 . 0.9800
C4D H4D1 . 0.9800
C4D H4D2 . 0.9800
C5D C1D 2_556 1.513(2)
C5D H5D1 . 0.9800
C5D H5D2 . 0.9800
Zn1E Cl4E . 2.2238(10)
Zn1E Cl1E . 2.2523(11)
Zn1E Cl3E . 2.2817(9)
Zn1E Cl2E . 2.3118(7)
Zn2F Cl1F . 2.2275(7)
Zn2F Cl4F . 2.2640(9)
Zn2F Cl2F . 2.2960(11)
Zn2F Cl3F . 2.3232(8)
O1W H1O1 . 0.848(9)
O1W H2O1 . 0.836(9)
O2W H1O2 . 0.832(9)
O2W H2O2 . 0.843(9)

loop_
_geom_hbond_atom_site_label_D
_geom_hbond_atom_site_label_H
_geom_hbond_atom_site_label_A
_geom_hbond_site_symmetry_A
_geom_hbond_distance_DH
_geom_hbond_distance_HA
_geom_hbond_distance_DA
_geom_hbond_angle_DHA
N1A H1NA Cl3F 2_566 0.90 2.80 3.3602(16) 121.4
N1A H1NA Cl2W 1_556 0.90 2.60 3.3363(18) 139.6
N1A H3NA Cl3E 1_456 0.90 2.58 3.384(2) 149.0
N2A H1A Cl2W 1_556 0.99 2.20 3.1754(15) 169.8
N3A H2A Cl3F 2_566 0.99 2.30 3.2752(14) 170.0
C1A H1A2 Cl4E 1_556 0.98 2.59 3.4739(19) 150.1
N1B H2NB Cl1W 2_666 0.90 2.45 3.2683(19) 152.0
N1B H2NB O1W . 0.90 2.46 3.034(2) 121.7
N1B H3NB Cl2E 2_666 0.90 2.57 3.3556(15) 146.7
N2B H1B Cl1W . 0.99 2.20 3.1704(17) 164.8
N3B H2B O1W 2_666 0.99 1.98 2.968(2) 176.5
N1C H2NC Cl3F 1_655 0.90 2.68 3.4211(19) 139.7
N1C H3NC Cl2W 2_665 0.90 2.38 3.2673(17) 167.0
N1C H3NC O2W 2_665 0.90 2.54 2.975(2) 110.7
N2C H1C O2W 1_565 0.99 1.96 2.932(2) 167.4
N3C H2C Cl2W 1_565 0.99 2.23 3.2082(16) 171.1
C5C H5C2 Cl4F . 0.98 2.79 3.761(2) 173.6
N1D H2ND Cl1W 2_656 0.90 2.45 3.2796(15) 153.6
N1D H3ND Cl1E 2_656 0.90 2.71 3.5516(16) 156.4
N2D H1D Cl1W 1_455 0.99 2.19 3.1589(16) 165.9
N3D H2D Cl2E 1_455 0.99 2.36 3.3276(17) 166.0
C1D H1D1 Cl1F 2_566 0.98 2.66 3.6278(17) 167.9
C1D H1D2 Cl1E 2_656 0.98 2.83 3.803(2) 172.0
O1W H1O1 Cl1W 2_666 0.848(9) 2.697(19) 3.341(2) 134(2)
O1W H2O1 Cl2F . 0.836(9) 2.386(11) 3.2066(17) 167(2)
O2W H1O2 Cl3E . 0.832(9) 2.373(12) 3.1763(19) 162(2)
O2W H2O2 Cl2W . 0.843(9) 2.546(18) 3.2009(19) 135(2)

loop_
_geom_torsion_atom_site_label_1
_geom_torsion_atom_site_label_2
_geom_torsion_atom_site_label_3
_geom_torsion_atom_site_label_4
_geom_torsion_site_symmetry_4
_geom_torsion
C2A N2A C1A C5A 2_567 171.57(12)
Cr1A N2A C1A C5A 2_567 40.59(14)
C1A N2A C2A C3A . 179.11(12)
Cr1A N2A C2A C3A . -55.38(15)
N2A C2A C3A C4A . 70.45(18)
C5A N3A C4A C3A . 178.01(12)
Cr1A N3A C4A C3A . 53.37(15)
C2A C3A C4A N3A . -69.39(18)
C4A N3A C5A C1A 2_567 -172.82(12)
Cr1A N3A C5A C1A 2_567 -42.24(13)
C2B N2B C1B C5B 2_666 169.01(14)
Cr2B N2B C1B C5B 2_666 39.06(15)
C1B N2B C2B C3B . -179.75(14)
Cr2B N2B C2B C3B . -55.15(16)
N2B C2B C3B C4B . 68.20(19)
C5B N3B C4B C3B . 178.83(14)
Cr2B N3B C4B C3B . 53.86(17)
C2B C3B C4B N3B . -67.16(19)
C4B N3B C5B C1B 2_666 -169.58(14)
Cr2B N3B C5B C1B 2_666 -38.92(16)
C2C N2C C1C C5C 2_675 170.49(16)
Cr3C N2C C1C C5C 2_675 39.61(18)
C1C N2C C2C C3C . -177.36(16)
Cr3C N2C C2C C3C . -52.33(19)
N2C C2C C3C C4C . 67.1(2)
C5C N3C C4C C3C . -178.55(14)
Cr3C N3C C4C C3C . 56.74(17)
C2C C3C C4C N3C . -69.9(2)
C4C N3C C5C C1C 2_675 -167.98(14)
Cr3C N3C C5C C1C 2_675 -38.36(16)
C2D N2D C1D C5D 2_556 -171.39(12)
Cr4D N2D C1D C5D 2_556 -40.14(13)
C1D N2D C2D C3D . -179.09(13)
Cr4D N2D C2D C3D . 54.77(16)
N2D C2D C3D C4D . -70.12(19)
C5D N3D C4D C3D . -177.52(13)
Cr4D N3D C4D C3D . -53.38(16)
C2D C3D C4D N3D . 69.25(19)
C4D N3D C5D C1D 2_556 172.59(12)
Cr4D N3D C5D C1D 2_556 42.50(13)

_cod_database_fobs_code 2241595
